data_9009718
loop_
_publ_author_name
'Piret, P.'
'Deliens, M.'

_publ_section_title
;
 Les phosphates d'uranyle et d'aluminium de Kobokobo
 IX. L'althupite AlTh(UO2)[(UO2)3O(OH)PO4)2]2(OH)3*15H2O, nouveau mineral;
 proprietes et structure cristalline
 Note: Sample is form Kobokobo, Kivu, Zaire
;
_journal_name_full 'Bulletin de Mineralogie'
_journal_page_first 65
_journal_page_last 72
_journal_volume 110
_journal_year 1987
_chemical_formula_sum 'Al H35 O52 P4 Th U7'
_chemical_name_mineral Althupite
_space_group_IT_number 2
_symmetry_space_group_name_Hall '-P 1'
_symmetry_space_group_name_H-M 'P -1'
_cell_angle_alpha 72.64
_cell_angle_beta 68.20
_cell_angle_gamma 84.21
_cell_formula_units_Z 2
_cell_length_a 10.953
_cell_length_b 18.567
_cell_length_c 13.504
_cell_volume 2433.537
_database_code_amcsd 0012087
_exptl_crystal_density_diffrn 3.980
_cod_original_formula_sum 'U7 Th Al P4 O52 H35'
_cod_database_code 9009718

loop_
_space_group_symop_operation_xyz
x,y,z
-x,-y,-z

loop_
_atom_site_aniso_label
_atom_site_aniso_U_11
_atom_site_aniso_U_22
_atom_site_aniso_U_33
_atom_site_aniso_U_12
_atom_site_aniso_U_13
_atom_site_aniso_U_23
U1 0.02940 0.01640 0.02030 0.00220 -0.01250 -0.00390
U2 0.02600 0.01290 0.01860 0.00210 -0.00590 -0.00820
U3 0.02960 0.01100 0.01500 0.00160 -0.00860 -0.00230
U4 0.03190 0.01160 0.01490 0.00090 -0.00860 -0.00330
U5 0.03330 0.01100 0.01590 0.00400 -0.01220 -0.00430
U6 0.03340 0.01010 0.01660 0.00000 -0.01060 -0.00230
U7 0.02820 0.00990 0.01560 0.00380 -0.01000 -0.00400
U8 0.02770 0.02690 0.03610 0.00760 -0.01210 -0.01370
Th9 0.02290 0.02790 0.02590 0.00330 -0.00730 -0.01200

loop_
_atom_site_label
_atom_site_fract_x
_atom_site_fract_y
_atom_site_fract_z
_atom_site_U_iso_or_equiv
_atom_site_type_symbol
_atom_site_attached_hydrogens
U1 0.50000 0.00000 0.50000 0.02140 U 0
U2 0.50000 0.50000 0.50000 0.01910 U 0
U3 0.43930 0.24730 0.02800 0.01870 U 0
U4 0.52610 0.04690 0.18770 0.01950 U 0
U5 0.51230 0.20500 0.30500 0.01930 U 0
U6 0.43550 0.46080 0.82940 0.01990 U 0
U7 0.43420 0.29350 0.71270 0.01750 U 0
U8 0.13070 0.38810 0.38790 0.02950 U 0
Th9 0.81780 0.07280 0.69640 0.02520 Th 0
Al10 0.01700 0.07500 0.41800 0.03000 Al 0
P11 0.54700 0.13300 0.59000 0.01600 P 0
P12 0.50200 0.11600 0.90100 0.02300 P 0
P13 0.41200 0.38900 0.13100 0.02100 P 0
P14 0.45200 0.36500 0.41400 0.01900 P 0
O15 0.33100 0.02000 0.53400 0.04000 O 0
O16 0.66200 0.46900 0.48200 0.01400 O 0
O17 0.60600 0.27600 -0.05200 0.06400 O 0
O18 0.27200 0.22400 0.10000 0.07400 O 0
O19 0.34800 0.01400 0.24300 0.03900 O 0
O20 0.70000 0.06500 0.11700 0.09300 O 0
O21 0.33900 0.19500 0.39100 0.05900 O 0
O22 0.68300 0.21700 0.22300 0.07300 O 0
O23 0.27400 0.49200 0.87200 0.00400 O 0
O24 0.59600 0.42500 0.78700 ? O 0
O25 0.60000 0.31500 0.68500 0.05500 O 0
O26 0.26600 0.27400 0.74500 0.05800 O 0
O27 0.10100 0.29500 0.39400 0.05200 O 0
O28 0.14200 0.48100 0.39300 0.03600 O 0
O29 0.53100 0.08000 0.33100 0.03100 O 0
O30 0.44500 -0.14000 0.53000 0.02600 O 0
O31 0.47100 0.06000 0.65800 0.01200 O 0
O32 0.49800 0.44400 0.34800 0.02600 O 0
O33 0.45800 0.36300 0.52400 0.03400 O 0
O-H34 0.40000 0.42600 0.68200 0.02500 O 1
O35 0.48200 0.16900 0.17300 0.03200 O 0
O36 0.44400 0.30600 0.17800 0.04400 O 0
O37 0.40400 0.39100 0.02000 0.02200 O 0
O-H38 0.37200 0.32900 -0.11900 0.01900 O 1
O39 0.43700 0.19000 -0.13200 0.02200 O 0
O40 0.49400 0.11200 0.01400 0.01800 O 0
O41 0.42900 0.04900 -0.09900 0.02600 O 0
O42 0.54700 0.30700 0.35900 0.02400 O 0
O43 0.47500 0.55800 0.88700 0.02900 O 0
O44 0.47800 0.20000 0.62800 0.03300 O 0
O45 0.69100 0.12900 0.59300 0.03200 O 0
O46 0.64900 0.11500 0.82300 0.03300 O 0
O47 0.28000 0.40800 0.21500 0.03000 O 0
O48 0.30800 0.35000 0.42700 0.03400 O 0
Wat49 -0.11000 0.39400 0.49300 0.05000 O 2
Wat50 0.01900 0.44200 0.24800 0.12800 O 2
Wat51 0.08100 0.34400 0.59200 0.05400 O 2
Wat52 0.79300 0.34400 0.90000 0.04900 O 2
Wat53 0.84000 0.22000 0.64400 0.05800 O 2
Wat54 0.98200 0.11200 0.75800 0.05600 O 2
O-H55 0.96100 -0.03300 0.69400 0.03800 O 1
O-H56 0.99000 0.12200 0.52900 0.03400 O 1
O-H57 0.88500 0.00500 0.53300 0.03600 O 1
Wat58 0.88600 0.14400 0.37300 0.03600 O 2
Wat59 0.15600 0.14700 0.32300 0.02600 O 2
Wat60 0.13300 0.43200 0.72300 0.05000 O 2
Wat61 0.20400 0.19400 0.60900 0.06600 O 2
Wat62 0.77800 0.30100 0.42000 0.08700 O 2
Wat63 0.09800 0.34700 0.95300 0.13000 O 2
Wat64 0.86800 0.18300 0.92500 0.13900 O 2
Wat65 0.16500 0.66600 0.24700 0.09400 O 2
Wat66 0.75300 0.43100 0.93800 0.11100 O 2

loop_
_cod_changelog_entry_id
_cod_changelog_entry_author
_cod_changelog_entry_date
_cod_changelog_entry_text
1
;cod-tools version 3.8.0
Id: cif_guess_AMCSD_atom_types 9574 2023-05-10 09:00:05Z saulius
;
2023-05-10T18:52:07+03:00
;Derived atom types and hydrogen counts
from atom names that follow the AMCSD naming convention
(Wat == water, O-H == hydroxyl).
;

loop_
_cod_related_entry_id
_cod_related_entry_database
_cod_related_entry_code
1 AMCSD 0012087
